data_2225292
loop_
_publ_author_name
'Peitz, Stephan'
'Peulecke, Normen'
'M\"uller, Bernd H.'
'Spannenberg, Anke'
'Rosenthal, Uwe'

_publ_section_title
;Bis[\m-<i>N</i>,<i>N</i>'-bis(2,6-diisopropylphenyl)ethene-1,2-diamido]-1,4(\h^2^);1:2\k^4^<i>N</i>:<i>N</i>;3:4\k^4^<i>N</i>:<i>N</i>-bis(diethyl
 ether)-1\k<i>O</i>,4\k<i>O</i>-di-\m-hydrido-2:3\k^4^<i>H</i>:<i>H</i>-2,3-dichromium(II)-1,4-dilithium(I)
 pentane hemisolvate
;
_journal_coeditor_code IM2181
_journal_issue 3
_journal_name_full 'Acta Crystallographica Section E'
_journal_page_first m296
_journal_page_last m297
_journal_paper_doi 10.1107/S160053681000560X
_journal_volume 66
_journal_year 2010
_chemical_formula_iupac '[Cr2 Li2 (C26 H36 N2)2 H2 (C4 H10 O)2], 0.5C5 H12'
_chemical_formula_moiety 'C60 H94 Cr2 Li2 N4 O2, 0.5(C5 H12)'
_chemical_formula_sum 'C62.5 H100 Cr2 Li2 N4 O2'
_chemical_formula_weight 1057.34
_chemical_name_common
;
Dilithium-bis-diethyl ether-{bis-[N,N'-bis(2,6-diisopropylphenyl)
ethene-1,2-diamido]-1\k^2^N,N';2\k^2^N,N'
(di-\m-dihydrido-1:2\k^4^H:H)dichromate(II)} pentane solvate (1/0.5)
;
_chemical_name_systematic
;
Bis[\m-<i>N</i>,<i>N</i>'-bis(2,6-diisopropylphenyl)ethene-1,2-diamido]-
1,4(\h^2^);1:2\k^4^<i>N</i>:<i>N</i>;3:4\k^4^<i>N</i>:<i>N</i>-bis(diethyl
ether)-1\k<i>O</i>,4\k<i>O</i>-di-\m-hydrido-2:3\k^4^<i>H</i>:<i>H</i>-
2,3-dichromium(II)-1,4-dilithium(I) pentane hemisolvate
;
_space_group_IT_number 2
_symmetry_cell_setting triclinic
_symmetry_space_group_name_Hall '-P 1'
_symmetry_space_group_name_H-M 'P -1'
_atom_sites_solution_hydrogens geom
_atom_sites_solution_primary direct
_atom_sites_solution_secondary difmap
_audit_creation_method SHELXL-97
_cell_angle_alpha 67.827(4)
_cell_angle_beta 75.039(3)
_cell_angle_gamma 66.773(3)
_cell_formula_units_Z 1
_cell_length_a 12.2577(5)
_cell_length_b 12.3525(6)
_cell_length_c 12.9708(6)
_cell_measurement_reflns_used 19482
_cell_measurement_temperature 200(2)
_cell_measurement_theta_max 29.11
_cell_measurement_theta_min 1.82
_cell_volume 1657.46(14)
_computing_cell_refinement 'X-AREA (Stoe & Cie, 2005)'
_computing_data_collection 'X-AREA (Stoe & Cie, 2005)'
_computing_data_reduction 'X-AREA (Stoe & Cie, 2005)'
_computing_molecular_graphics 'XP in SHELXTL (Sheldrick, 2008)'
_computing_publication_material 'SHELXTL (Sheldrick, 2008)'
_computing_structure_refinement 'SHELXL97 (Sheldrick, 2008)'
_computing_structure_solution 'SHELXS97 (Sheldrick, 2008)'
_diffrn_ambient_temperature 200(2)
_diffrn_measured_fraction_theta_full 0.998
_diffrn_measured_fraction_theta_max 0.998
_diffrn_measurement_device_type 'STOE IPDS II'
_diffrn_measurement_method \w
_diffrn_radiation_monochromator graphite
_diffrn_radiation_source 'fine-focus sealed tube'
_diffrn_radiation_type MoK\a
_diffrn_radiation_wavelength 0.71073
_diffrn_reflns_av_R_equivalents 0.0293
_diffrn_reflns_av_sigmaI/netI 0.0392
_diffrn_reflns_limit_h_max 14
_diffrn_reflns_limit_h_min -15
_diffrn_reflns_limit_k_max 15
_diffrn_reflns_limit_k_min -15
_diffrn_reflns_limit_l_max 15
_diffrn_reflns_limit_l_min -15
_diffrn_reflns_number 23828
_diffrn_reflns_theta_full 26.00
_diffrn_reflns_theta_max 26.00
_diffrn_reflns_theta_min 1.89
_exptl_absorpt_coefficient_mu 0.367
_exptl_absorpt_correction_T_max 0.9045
_exptl_absorpt_correction_T_min 0.8091
_exptl_absorpt_correction_type numerical
_exptl_absorpt_process_details '(X-SHAPE and X-RED32; Stoe & Cie, 2005)'
_exptl_crystal_colour red-brown
_exptl_crystal_density_diffrn 1.059
_exptl_crystal_density_method 'not measured'
_exptl_crystal_description prism
_exptl_crystal_F_000 573
_exptl_crystal_size_max 0.50
_exptl_crystal_size_mid 0.40
_exptl_crystal_size_min 0.35
_refine_diff_density_max 0.690
_refine_diff_density_min -0.586
_refine_ls_extinction_method none
_refine_ls_goodness_of_fit_ref 0.986
_refine_ls_hydrogen_treatment mixed
_refine_ls_matrix_type full
_refine_ls_number_parameters 337
_refine_ls_number_reflns 6500
_refine_ls_number_restraints 53
_refine_ls_restrained_S_all 0.992
_refine_ls_R_factor_all 0.0698
_refine_ls_R_factor_gt 0.0517
_refine_ls_shift/su_max 0.001
_refine_ls_shift/su_mean 0.000
_refine_ls_structure_factor_coef Fsqd
_refine_ls_weighting_details 'calc w=1/[\s^2^(Fo^2^)+(0.1013P)^2^+0.0000P] where P=(Fo^2^+2Fc^2^)/3'
_refine_ls_weighting_scheme calc
_refine_ls_wR_factor_gt 0.1427
_refine_ls_wR_factor_ref 0.1512
_reflns_number_gt 4770
_reflns_number_total 6500
_reflns_threshold_expression >2sigma(I)
_cod_data_source_file im2181.cif
_cod_data_source_block I
_cod_original_formula_sum 'C62.50 H100 Cr2 Li2 N4 O2'
_cod_database_code 2225292
_cod_database_fobs_code 2225292

loop_
_symmetry_equiv_pos_as_xyz
'x, y, z'
'-x, -y, -z'

loop_
_atom_site_type_symbol
_atom_site_label
_atom_site_fract_x
_atom_site_fract_y
_atom_site_fract_z
_atom_site_U_iso_or_equiv
_atom_site_adp_type
_atom_site_calc_flag
_atom_site_refinement_flags
_atom_site_occupancy
_atom_site_disorder_assembly
_atom_site_disorder_group
C C1 -0.0138(2) 0.3858(2) 0.8461(2) 0.0448(6) Uani d . 1 . .
H H1A -0.0463 0.3863 0.9250 0.054 Uiso calc R 1 . .
C C2 0.0861(2) 0.2969(2) 0.8219(2) 0.0455(6) Uani d . 1 . .
H H2A 0.1321 0.2279 0.8822 0.055 Uiso calc R 1 . .
C C3 -0.1878(2) 0.5549(2) 0.7761(2) 0.0413(6) Uani d . 1 . .
C C4 -0.2201(2) 0.6843(3) 0.7494(2) 0.0486(6) Uani d . 1 . .
C C5 -0.3402(3) 0.7530(3) 0.7716(3) 0.0574(7) Uani d . 1 . .
H H5A -0.3628 0.8404 0.7527 0.069 Uiso calc R 1 . .
C C6 -0.4265(3) 0.6977(3) 0.8201(3) 0.0580(7) Uani d . 1 . .
H H6A -0.5072 0.7459 0.8367 0.070 Uiso calc R 1 . .
C C7 -0.3951(2) 0.5724(3) 0.8441(2) 0.0529(7) Uani d . 1 . .
H H7A -0.4552 0.5345 0.8769 0.063 Uiso calc R 1 . .
C C8 -0.2766(2) 0.4982(2) 0.8218(2) 0.0437(6) Uani d . 1 . .
C C9 -0.2502(2) 0.3615(3) 0.8423(2) 0.0516(7) Uani d . 1 . .
H H9A -0.1623 0.3246 0.8208 0.062 Uiso calc R 1 . .
C C10 -0.2791(5) 0.2931(4) 0.9650(4) 0.1036(15) Uani d . 1 . .
H H10A -0.2366 0.3068 1.0109 0.155 Uiso calc R 1 . .
H H10B -0.2538 0.2043 0.9755 0.155 Uiso calc R 1 . .
H H10C -0.3655 0.3242 0.9879 0.155 Uiso calc R 1 . .
C C11 -0.3145(4) 0.3402(4) 0.7697(4) 0.0919(13) Uani d . 1 . .
H H11A -0.2949 0.2510 0.7854 0.138 Uiso calc R 1 . .
H H11B -0.2890 0.3776 0.6903 0.138 Uiso calc R 1 . .
H H11C -0.4012 0.3783 0.7865 0.138 Uiso calc R 1 . .
C C12 -0.1263(3) 0.7472(3) 0.7032(3) 0.0647(8) Uani d . 1 . .
H H12A -0.0619 0.6995 0.6561 0.078 Uiso calc R 1 . .
C C13 -0.0695(4) 0.7370(5) 0.7996(4) 0.0964(14) Uani d . 1 . .
H H13A -0.0403 0.6499 0.8452 0.145 Uiso calc R 1 . .
H H13B -0.1293 0.7853 0.8463 0.145 Uiso calc R 1 . .
H H13C -0.0025 0.7691 0.7692 0.145 Uiso calc R 1 . .
C C14 -0.1712(4) 0.8802(4) 0.6282(4) 0.1036(16) Uani d . 1 . .
H H14A -0.2060 0.8829 0.5668 0.155 Uiso calc R 1 . .
H H14B -0.1043 0.9125 0.5971 0.155 Uiso calc R 1 . .
H H14C -0.2323 0.9310 0.6722 0.155 Uiso calc R 1 . .
C C15 0.2134(2) 0.2000(2) 0.6846(2) 0.0457(6) Uani d . 1 . .
C C16 0.1805(3) 0.0945(3) 0.7132(3) 0.0584(7) Uani d . 1 . .
C C17 0.2667(3) -0.0132(3) 0.6939(3) 0.0726(9) Uani d D 1 . .
H H17A 0.2457 -0.0856 0.7147 0.087 Uiso calc R 1 . .
C C18 0.3814(3) -0.0162(3) 0.6454(3) 0.0731(10) Uani d D 1 . .
H H18A 0.4395 -0.0906 0.6344 0.088 Uiso calc R 1 . .
C C19 0.4114(3) 0.0889(3) 0.6129(3) 0.0644(8) Uani d D 1 . .
H H19A 0.4897 0.0873 0.5767 0.077 Uiso calc R 1 . .
C C20 0.3290(2) 0.1984(3) 0.6318(2) 0.0507(7) Uani d . 1 . .
C C21 0.3675(3) 0.3106(3) 0.5935(3) 0.0591(7) Uani d . 1 . .
H H21A 0.2971 0.3793 0.6129 0.071 Uiso calc R 1 . .
C C22 0.4690(4) 0.2911(5) 0.6533(4) 0.0964(13) Uani d . 1 . .
H H22A 0.4458 0.2642 0.7347 0.145 Uiso calc R 1 . .
H H22B 0.4851 0.3691 0.6310 0.145 Uiso calc R 1 . .
H H22C 0.5412 0.2275 0.6327 0.145 Uiso calc R 1 . .
C C23 0.4011(4) 0.3531(4) 0.4659(3) 0.0795(10) Uani d . 1 . .
H H23A 0.3339 0.3678 0.4290 0.119 Uiso calc R 1 . .
H H23B 0.4715 0.2887 0.4439 0.119 Uiso calc R 1 . .
H H23C 0.4195 0.4299 0.4432 0.119 Uiso calc R 1 . .
C C24 0.0521(3) 0.0961(3) 0.7572(3) 0.0713(9) Uani d . 1 . .
H H24A 0.0083 0.1706 0.7832 0.086 Uiso calc R 1 . .
C C25 0.0419(5) -0.0170(5) 0.8554(4) 0.1118(16) Uani d . 1 . .
H H25A 0.0805 -0.0249 0.9165 0.168 Uiso calc R 1 . .
H H25B 0.0815 -0.0913 0.8314 0.168 Uiso calc R 1 . .
H H25C -0.0427 -0.0080 0.8817 0.168 Uiso calc R 1 . .
C C26 -0.0091(4) 0.1096(5) 0.6632(4) 0.1061(15) Uani d . 1 . .
H H26A -0.0044 0.1840 0.6008 0.159 Uiso calc R 1 . .
H H26B -0.0933 0.1170 0.6908 0.159 Uiso calc R 1 . .
H H26C 0.0308 0.0366 0.6374 0.159 Uiso calc R 1 . .
Cr Cr1 0.00936(3) 0.44741(4) 0.60558(3) 0.03797(15) Uani d . 1 . .
H H1 0.085(3) 0.427(3) 0.480(3) 0.061(8) Uiso d . 1 . .
N N1 -0.06604(17) 0.48141(19) 0.75400(17) 0.0401(5) Uani d . 1 . .
N N2 0.12678(17) 0.30968(19) 0.70837(17) 0.0420(5) Uani d . 1 . .
Li Li1 0.1189(4) 0.4715(5) 0.7480(4) 0.0572(12) Uani d . 1 A .
O O1 0.2231(2) 0.5599(2) 0.7256(2) 0.0769(7) Uani d DU 1 . .
C C27A 0.2516(7) 0.4269(7) 0.9263(7) 0.082(2) Uiso d PDU 0.567(7) A 1
H H27A 0.2918 0.4153 0.9878 0.123 Uiso calc PR 0.567(7) A 1
H H27B 0.2810 0.3498 0.9071 0.123 Uiso calc PR 0.567(7) A 1
H H27C 0.1650 0.4491 0.9498 0.123 Uiso calc PR 0.567(7) A 1
C C28A 0.2781(8) 0.5312(8) 0.8233(6) 0.089(2) Uiso d PDU 0.567(7) A 1
H H28A 0.2512 0.6072 0.8452 0.107 Uiso calc PR 0.567(7) A 1
H H28B 0.3659 0.5081 0.8019 0.107 Uiso calc PR 0.567(7) A 1
C C29A 0.2652(9) 0.6611(7) 0.6526(7) 0.120(3) Uiso d PDU 0.567(7) A 1
H H29A 0.3536 0.6373 0.6399 0.144 Uiso calc PR 0.567(7) A 1
H H29B 0.2290 0.7358 0.6774 0.144 Uiso calc PR 0.567(7) A 1
C C30A 0.2125(7) 0.6730(7) 0.5527(6) 0.081(2) Uiso d PDU 0.567(7) A 1
H H30A 0.2340 0.7365 0.4864 0.122 Uiso calc PR 0.567(7) A 1
H H30B 0.1251 0.6969 0.5699 0.122 Uiso calc PR 0.567(7) A 1
H H30C 0.2445 0.5934 0.5377 0.122 Uiso calc PR 0.567(7) A 1
C C27B 0.2760(7) 0.4731(9) 0.8854(8) 0.061(2) Uiso d PDU 0.433(7) A 2
H H27D 0.3228 0.4577 0.9434 0.091 Uiso calc PR 0.433(7) A 2
H H27E 0.2972 0.3966 0.8670 0.091 Uiso calc PR 0.433(7) A 2
H H27F 0.1905 0.5003 0.9132 0.091 Uiso calc PR 0.433(7) A 2
C C28B 0.3035(11) 0.5739(11) 0.7802(10) 0.117(4) Uiso d PDU 0.433(7) A 2
H H28C 0.2767 0.6562 0.7907 0.140 Uiso calc PR 0.433(7) A 2
H H28D 0.3879 0.5508 0.7453 0.140 Uiso calc PR 0.433(7) A 2
C C29B 0.2524(10) 0.6262(7) 0.6090(5) 0.087(3) Uiso d PDU 0.433(7) A 2
H H29C 0.2164 0.6034 0.5634 0.104 Uiso calc PR 0.433(7) A 2
H H29D 0.3403 0.5925 0.5904 0.104 Uiso calc PR 0.433(7) A 2
C C30B 0.2175(9) 0.7676(7) 0.5671(8) 0.088(3) Uiso d PDU 0.433(7) A 2
H H30D 0.2386 0.7956 0.4855 0.132 Uiso calc PR 0.433(7) A 2
H H30E 0.2604 0.7932 0.6029 0.132 Uiso calc PR 0.433(7) A 2
H H30F 0.1310 0.8045 0.5862 0.132 Uiso calc PR 0.433(7) A 2
C C31 0.6860(16) 0.9785(17) -0.0580(15) 0.087(5) Uiso d PD 0.25 B -1
H H31A 0.7700 0.9694 -0.0621 0.131 Uiso calc PR 0.25 B -1
H H31B 0.6481 1.0550 -0.1151 0.131 Uiso calc PR 0.25 B -1
H H31C 0.6818 0.9074 -0.0714 0.131 Uiso calc PR 0.25 B -1
C C32 0.6249(15) 0.9841(18) 0.0511(14) 0.091(5) Uiso d PD 0.25 B -1
H H32A 0.6315 1.0544 0.0654 0.110 Uiso calc PR 0.25 B -1
H H32B 0.6637 0.9070 0.1087 0.110 Uiso calc PR 0.25 B -1
C C33 0.4968(17) 1.000(2) 0.061(2) 0.124(7) Uiso d PD 0.25 B -1
H H33A 0.4543 1.0899 0.0441 0.149 Uiso calc PR 0.25 B -1
H H33B 0.4732 0.9627 0.1422 0.149 Uiso calc PR 0.25 B -1
C C34 0.4396(16) 0.957(2) 0.002(2) 0.118(7) Uiso d PD 0.25 B -1
H H34A 0.4755 0.9725 -0.0777 0.141 Uiso calc PR 0.25 B -1
H H34B 0.4558 0.8664 0.0364 0.141 Uiso calc PR 0.25 B -1
C C35 0.3119(14) 1.0198(16) 0.0078(17) 0.077(4) Uiso d PD 0.25 B -1
H H35A 0.2774 0.9896 -0.0317 0.116 Uiso calc PR 0.25 B -1
H H35B 0.2956 1.1092 -0.0274 0.116 Uiso calc PR 0.25 B -1
H H35C 0.2760 1.0033 0.0866 0.116 Uiso calc PR 0.25 B -1

loop_
_atom_site_aniso_label
_atom_site_aniso_U_11
_atom_site_aniso_U_22
_atom_site_aniso_U_33
_atom_site_aniso_U_12
_atom_site_aniso_U_13
_atom_site_aniso_U_23
C1 0.0394(13) 0.0572(15) 0.0428(14) -0.0133(12) -0.0062(11) -0.0232(12)
C2 0.0393(14) 0.0529(15) 0.0470(14) -0.0097(11) -0.0116(11) -0.0202(12)
C3 0.0317(12) 0.0545(15) 0.0403(13) -0.0096(11) -0.0024(10) -0.0238(11)
C4 0.0412(14) 0.0521(15) 0.0544(16) -0.0116(12) -0.0001(12) -0.0265(13)
C5 0.0483(16) 0.0519(16) 0.0649(18) -0.0064(13) -0.0013(14) -0.0255(14)
C6 0.0354(14) 0.0658(19) 0.0613(18) -0.0027(13) -0.0018(12) -0.0253(15)
C7 0.0344(14) 0.0680(18) 0.0529(16) -0.0144(13) -0.0002(11) -0.0215(14)
C8 0.0357(13) 0.0540(15) 0.0436(13) -0.0126(11) -0.0043(10) -0.0205(12)
C9 0.0422(15) 0.0575(16) 0.0609(17) -0.0195(12) -0.0041(12) -0.0231(14)
C10 0.150(4) 0.064(2) 0.076(3) -0.037(3) 0.009(3) -0.013(2)
C11 0.097(3) 0.079(2) 0.126(4) -0.028(2) -0.044(3) -0.040(2)
C12 0.0529(18) 0.0580(18) 0.089(2) -0.0206(14) 0.0121(16) -0.0402(17)
C13 0.074(3) 0.121(3) 0.135(4) -0.048(2) 0.006(2) -0.080(3)
C14 0.090(3) 0.062(2) 0.136(4) -0.031(2) 0.024(3) -0.027(2)
C15 0.0384(14) 0.0458(14) 0.0509(15) -0.0014(11) -0.0114(11) -0.0223(12)
C16 0.0541(17) 0.0524(16) 0.0704(19) -0.0100(13) -0.0069(14) -0.0296(15)
C17 0.078(2) 0.0478(17) 0.085(2) -0.0088(16) -0.0058(19) -0.0300(17)
C18 0.066(2) 0.0559(19) 0.081(2) 0.0078(16) -0.0080(17) -0.0345(17)
C19 0.0470(17) 0.0647(19) 0.069(2) 0.0045(14) -0.0061(14) -0.0319(16)
C20 0.0390(14) 0.0561(16) 0.0529(16) -0.0032(12) -0.0096(12) -0.0234(13)
C21 0.0391(15) 0.0716(19) 0.070(2) -0.0142(13) 0.0008(13) -0.0355(16)
C22 0.091(3) 0.130(4) 0.094(3) -0.050(3) -0.025(2) -0.040(3)
C23 0.079(3) 0.089(3) 0.076(2) -0.038(2) -0.0112(19) -0.022(2)
C24 0.064(2) 0.0645(19) 0.101(3) -0.0257(16) -0.0001(18) -0.044(2)
C25 0.104(4) 0.141(4) 0.094(3) -0.062(3) 0.005(3) -0.029(3)
C26 0.076(3) 0.126(4) 0.122(4) -0.041(3) -0.022(3) -0.031(3)
Cr1 0.0292(2) 0.0452(2) 0.0423(2) -0.00587(15) -0.00548(15) -0.02277(17)
N1 0.0296(10) 0.0497(12) 0.0450(12) -0.0095(9) -0.0030(8) -0.0239(10)
N2 0.0338(11) 0.0467(11) 0.0477(12) -0.0059(9) -0.0073(9) -0.0235(10)
Li1 0.049(3) 0.074(3) 0.063(3) -0.024(2) -0.010(2) -0.031(3)
O1 0.0555(13) 0.0807(15) 0.1092(19) -0.0318(12) 0.0033(12) -0.0445(14)

loop_
_atom_type_symbol
_atom_type_description
_atom_type_scat_dispersion_real
_atom_type_scat_dispersion_imag
_atom_type_scat_source
C C 0.0033 0.0016 'International Tables Vol C Tables 4.2.6.8 and 6.1.1.4'
H H 0.0000 0.0000 'International Tables Vol C Tables 4.2.6.8 and 6.1.1.4'
N N 0.0061 0.0033 'International Tables Vol C Tables 4.2.6.8 and 6.1.1.4'
Cr Cr 0.3209 0.6236 'International Tables Vol C Tables 4.2.6.8 and 6.1.1.4'
O O 0.0106 0.0060 'International Tables Vol C Tables 4.2.6.8 and 6.1.1.4'
Li Li -0.0003 0.0001 'International Tables Vol C Tables 4.2.6.8 and 6.1.1.4'

loop_
_geom_angle_atom_site_label_1
_geom_angle_atom_site_label_2
_geom_angle_atom_site_label_3
_geom_angle_site_symmetry_1
_geom_angle_site_symmetry_3
_geom_angle
_geom_angle_publ_flag
C2 C1 N1 . . 116.1(2) ?
C2 C1 Li1 . . 71.9(2) ?
N1 C1 Li1 . . 73.0(2) ?
C2 C1 H1A . . 121.9 ?
N1 C1 H1A . . 121.9 ?
Li1 C1 H1A . . 121.9 ?
C1 C2 N2 . . 116.8(2) ?
C1 C2 Li1 . . 71.9(2) ?
N2 C2 Li1 . . 73.20(19) ?
C1 C2 H2A . . 121.6 ?
N2 C2 H2A . . 121.6 ?
Li1 C2 H2A . . 121.6 ?
C8 C3 C4 . . 119.8(2) ?
C8 C3 N1 . . 119.9(2) ?
C4 C3 N1 . . 120.3(2) ?
C5 C4 C3 . . 118.6(3) ?
C5 C4 C12 . . 120.4(3) ?
C3 C4 C12 . . 120.9(2) ?
C6 C5 C4 . . 121.8(3) ?
C6 C5 H5A . . 119.1 ?
C4 C5 H5A . . 119.1 ?
C7 C6 C5 . . 119.3(3) ?
C7 C6 H6A . . 120.3 ?
C5 C6 H6A . . 120.3 ?
C6 C7 C8 . . 121.8(3) ?
C6 C7 H7A . . 119.1 ?
C8 C7 H7A . . 119.1 ?
C7 C8 C3 . . 118.6(2) ?
C7 C8 C9 . . 118.8(2) ?
C3 C8 C9 . . 122.6(2) ?
C10 C9 C8 . . 112.3(3) ?
C10 C9 C11 . . 110.1(3) ?
C8 C9 C11 . . 112.2(3) ?
C10 C9 H9A . . 107.3 ?
C8 C9 H9A . . 107.3 ?
C11 C9 H9A . . 107.3 ?
C9 C10 H10A . . 109.5 ?
C9 C10 H10B . . 109.5 ?
H10A C10 H10B . . 109.5 ?
C9 C10 H10C . . 109.5 ?
H10A C10 H10C . . 109.5 ?
H10B C10 H10C . . 109.5 ?
C9 C11 H11A . . 109.5 ?
C9 C11 H11B . . 109.5 ?
H11A C11 H11B . . 109.5 ?
C9 C11 H11C . . 109.5 ?
H11A C11 H11C . . 109.5 ?
H11B C11 H11C . . 109.5 ?
C4 C12 C14 . . 114.3(3) ?
C4 C12 C13 . . 109.5(3) ?
C14 C12 C13 . . 111.8(3) ?
C4 C12 H12A . . 107.0 ?
C14 C12 H12A . . 107.0 ?
C13 C12 H12A . . 107.0 ?
C12 C13 H13A . . 109.5 ?
C12 C13 H13B . . 109.5 ?
H13A C13 H13B . . 109.5 ?
C12 C13 H13C . . 109.5 ?
H13A C13 H13C . . 109.5 ?
H13B C13 H13C . . 109.5 ?
C12 C14 H14A . . 109.5 ?
C12 C14 H14B . . 109.5 ?
H14A C14 H14B . . 109.5 ?
C12 C14 H14C . . 109.5 ?
H14A C14 H14C . . 109.5 ?
H14B C14 H14C . . 109.5 ?
C20 C15 C16 . . 120.0(2) ?
C20 C15 N2 . . 120.7(2) ?
C16 C15 N2 . . 119.3(2) ?
C17 C16 C15 . . 118.8(3) ?
C17 C16 C24 . . 119.0(3) ?
C15 C16 C24 . . 122.1(2) ?
C18 C17 C16 . . 121.2(3) ?
C18 C17 H17A . . 119.4 ?
C16 C17 H17A . . 119.4 ?
C19 C18 C17 . . 119.6(3) ?
C19 C18 H18A . . 120.2 ?
C17 C18 H18A . . 120.2 ?
C18 C19 C20 . . 121.4(3) ?
C18 C19 H19A . . 119.3 ?
C20 C19 H19A . . 119.3 ?
C19 C20 C15 . . 118.9(3) ?
C19 C20 C21 . . 118.7(3) ?
C15 C20 C21 . . 122.5(2) ?
C20 C21 C22 . . 112.8(3) ?
C20 C21 C23 . . 111.6(3) ?
C22 C21 C23 . . 110.7(3) ?
C20 C21 H21A . . 107.2 ?
C22 C21 H21A . . 107.2 ?
C23 C21 H21A . . 107.2 ?
C21 C22 H22A . . 109.5 ?
C21 C22 H22B . . 109.5 ?
H22A C22 H22B . . 109.5 ?
C21 C22 H22C . . 109.5 ?
H22A C22 H22C . . 109.5 ?
H22B C22 H22C . . 109.5 ?
C21 C23 H23A . . 109.5 ?
C21 C23 H23B . . 109.5 ?
H23A C23 H23B . . 109.5 ?
C21 C23 H23C . . 109.5 ?
H23A C23 H23C . . 109.5 ?
H23B C23 H23C . . 109.5 ?
C26 C24 C25 . . 109.6(4) ?
C26 C24 C16 . . 110.0(3) ?
C25 C24 C16 . . 113.8(3) ?
C26 C24 H24A . . 107.7 ?
C25 C24 H24A . . 107.7 ?
C16 C24 H24A . . 107.7 ?
C24 C25 H25A . . 109.5 ?
C24 C25 H25B . . 109.5 ?
H25A C25 H25B . . 109.5 ?
C24 C25 H25C . . 109.5 ?
H25A C25 H25C . . 109.5 ?
H25B C25 H25C . . 109.5 ?
C24 C26 H26A . . 109.5 ?
C24 C26 H26B . . 109.5 ?
H26A C26 H26B . . 109.5 ?
C24 C26 H26C . . 109.5 ?
H26A C26 H26C . . 109.5 ?
H26B C26 H26C . . 109.5 ?
N2 Cr1 N1 . . 79.44(8) ?
N2 Cr1 Cr1 . 2_566 139.85(6) ?
N1 Cr1 Cr1 . 2_566 139.45(6) ?
N2 Cr1 Li1 . . 53.31(13) ?
N1 Cr1 Li1 . . 53.20(12) ?
Cr1 Cr1 Li1 2_566 . 133.28(12) ?
N2 Cr1 H1 . . 99.1(10) ?
N1 Cr1 H1 . . 173.4(10) ?
Cr1 Cr1 H1 2_566 . 41.0(10) ?
Li1 Cr1 H1 . . 120.8(10) ?
C1 N1 C3 . . 116.5(2) ?
C1 N1 Cr1 . . 113.00(15) ?
C3 N1 Cr1 . . 124.17(15) ?
C1 N1 Li1 . . 69.5(2) ?
C3 N1 Li1 . . 141.9(2) ?
Cr1 N1 Li1 . . 79.28(14) ?
C2 N2 C15 . . 115.3(2) ?
C2 N2 Cr1 . . 113.15(15) ?
C15 N2 Cr1 . . 125.94(16) ?
C2 N2 Li1 . . 69.51(19) ?
C15 N2 Li1 . . 139.9(2) ?
Cr1 N2 Li1 . . 79.38(15) ?
O1 Li1 C2 . . 147.1(3) ?
O1 Li1 C1 . . 153.6(3) ?
C2 Li1 C1 . . 36.26(13) ?
O1 Li1 N1 . . 146.7(3) ?
C2 Li1 N1 . . 64.56(16) ?
C1 Li1 N1 . . 37.46(12) ?
O1 Li1 N2 . . 136.9(3) ?
C2 Li1 N2 . . 37.29(12) ?
C1 Li1 N2 . . 64.60(16) ?
N1 Li1 N2 . . 71.92(16) ?
O1 Li1 Cr1 . . 132.7(3) ?
C2 Li1 Cr1 . . 71.45(14) ?
C1 Li1 Cr1 . . 71.71(14) ?
N1 Li1 Cr1 . . 47.53(10) ?
N2 Li1 Cr1 . . 47.31(10) ?
C28B O1 C29A . . 70.4(6) ?
C29A O1 C28A . . 98.4(5) ?
C28B O1 C29B . . 101.9(7) ?
C28A O1 C29B . . 130.0(6) ?
C28B O1 Li1 . . 143.1(5) ?
C29A O1 Li1 . . 146.2(4) ?
C28A O1 Li1 . . 114.7(4) ?
C29B O1 Li1 . . 114.1(5) ?
C28A C27A H27A . . 109.5 ?
C28A C27A H27B . . 109.5 ?
H27A C27A H27B . . 109.5 ?
C28A C27A H27C . . 109.5 ?
H27A C27A H27C . . 109.5 ?
H27B C27A H27C . . 109.5 ?
O1 C28A C27A . . 115.7(6) ?
O1 C28A H28A . . 108.4 ?
C27A C28A H28A . . 108.4 ?
O1 C28A H28B . . 108.4 ?
C27A C28A H28B . . 108.4 ?
H28A C28A H28B . . 107.4 ?
O1 C29A C30A . . 92.9(5) ?
O1 C29A H29A . . 113.1 ?
C30A C29A H29A . . 113.1 ?
O1 C29A H29B . . 113.1 ?
C30A C29A H29B . . 113.1 ?
H29A C29A H29B . . 110.5 ?
C29A C30A H30A . . 109.5 ?
C29A C30A H30B . . 109.5 ?
H30A C30A H30B . . 109.5 ?
C29A C30A H30C . . 109.5 ?
H30A C30A H30C . . 109.5 ?
H30B C30A H30C . . 109.5 ?
C28B C27B H27D . . 109.5 ?
C28B C27B H27E . . 109.5 ?
H27D C27B H27E . . 109.5 ?
C28B C27B H27F . . 109.5 ?
H27D C27B H27F . . 109.5 ?
H27E C27B H27F . . 109.5 ?
O1 C28B C27B . . 88.8(6) ?
O1 C28B H28C . . 113.8 ?
C27B C28B H28C . . 113.8 ?
O1 C28B H28D . . 113.8 ?
C27B C28B H28D . . 113.8 ?
H28C C28B H28D . . 111.1 ?
O1 C29B C30B . . 121.4(7) ?
O1 C29B H29C . . 107.0 ?
C30B C29B H29C . . 107.0 ?
O1 C29B H29D . . 107.0 ?
C30B C29B H29D . . 107.0 ?
H29C C29B H29D . . 106.7 ?
C29B C30B H30D . . 109.5 ?
C29B C30B H30E . . 109.5 ?
H30D C30B H30E . . 109.5 ?
C29B C30B H30F . . 109.5 ?
H30D C30B H30F . . 109.5 ?
H30E C30B H30F . . 109.5 ?
C32 C31 H31A . . 109.5 ?
C32 C31 H31B . . 109.5 ?
H31A C31 H31B . . 109.5 ?
C32 C31 H31C . . 109.5 ?
H31A C31 H31C . . 109.5 ?
H31B C31 H31C . . 109.5 ?
C31 C32 C33 . . 111.6(17) ?
C31 C32 H32A . . 109.3 ?
C33 C32 H32A . . 109.3 ?
C31 C32 H32B . . 109.3 ?
C33 C32 H32B . . 109.3 ?
H32A C32 H32B . . 108.0 ?
C32 C33 C34 . . 128.5(18) ?
C32 C33 H33A . . 105.2 ?
C34 C33 H33A . . 105.2 ?
C32 C33 H33B . . 105.2 ?
C34 C33 H33B . . 105.2 ?
H33A C33 H33B . . 105.9 ?
C35 C34 C33 . . 111.6(16) ?
C35 C34 H34A . . 109.3 ?
C33 C34 H34A . . 109.3 ?
C35 C34 H34B . . 109.3 ?
C33 C34 H34B . . 109.3 ?
H34A C34 H34B . . 108.0 ?
C34 C35 H35A . . 109.5 ?
C34 C35 H35B . . 109.5 ?
H35A C35 H35B . . 109.5 ?
C34 C35 H35C . . 109.5 ?
H35A C35 H35C . . 109.5 ?
H35B C35 H35C . . 109.5 ?

loop_
_geom_bond_atom_site_label_1
_geom_bond_atom_site_label_2
_geom_bond_site_symmetry_2
_geom_bond_distance
_geom_bond_publ_flag
C1 C2 . 1.344(4) ?
C1 N1 . 1.402(3) ?
C1 Li1 . 2.159(6) ?
C1 H1A . 1.0000 ?
C2 N2 . 1.396(3) ?
C2 Li1 . 2.159(6) ?
C2 H2A . 1.0000 ?
C3 C8 . 1.407(4) ?
C3 C4 . 1.410(4) ?
C3 N1 . 1.429(3) ?
C4 C5 . 1.397(4) ?
C4 C12 . 1.510(4) ?
C5 C6 . 1.373(4) ?
C5 H5A . 0.9500 ?
C6 C7 . 1.367(4) ?
C6 H6A . 0.9500 ?
C7 C8 . 1.402(4) ?
C7 H7A . 0.9500 ?
C8 C9 . 1.517(4) ?
C9 C10 . 1.517(5) ?
C9 C11 . 1.520(4) ?
C9 H9A . 1.0000 ?
C10 H10A . 0.9800 ?
C10 H10B . 0.9800 ?
C10 H10C . 0.9800 ?
C11 H11A . 0.9800 ?
C11 H11B . 0.9800 ?
C11 H11C . 0.9800 ?
C12 C14 . 1.518(5) ?
C12 C13 . 1.525(5) ?
C12 H12A . 1.0000 ?
C13 H13A . 0.9800 ?
C13 H13B . 0.9800 ?
C13 H13C . 0.9800 ?
C14 H14A . 0.9800 ?
C14 H14B . 0.9800 ?
C14 H14C . 0.9800 ?
C15 C20 . 1.402(4) ?
C15 C16 . 1.405(4) ?
C15 N2 . 1.438(3) ?
C16 C17 . 1.398(4) ?
C16 C24 . 1.524(5) ?
C17 C18 . 1.376(3) ?
C17 H17A . 0.9500 ?
C18 C19 . 1.372(3) ?
C18 H18A . 0.9500 ?
C19 C20 . 1.398(4) ?
C19 H19A . 0.9500 ?
C20 C21 . 1.505(4) ?
C21 C22 . 1.526(5) ?
C21 C23 . 1.531(5) ?
C21 H21A . 1.0000 ?
C22 H22A . 0.9800 ?
C22 H22B . 0.9800 ?
C22 H22C . 0.9800 ?
C23 H23A . 0.9800 ?
C23 H23B . 0.9800 ?
C23 H23C . 0.9800 ?
C24 C26 . 1.515(6) ?
C24 C25 . 1.517(6) ?
C24 H24A . 1.0000 ?
C25 H25A . 0.9800 ?
C25 H25B . 0.9800 ?
C25 H25C . 0.9800 ?
C26 H26A . 0.9800 ?
C26 H26B . 0.9800 ?
C26 H26C . 0.9800 ?
Cr1 N2 . 2.023(2) ?
Cr1 N1 . 2.030(2) ?
Cr1 Cr1 2_566 2.5780(8) ?
Cr1 Li1 . 2.704(4) ?
Cr1 H1 . 1.72(3) ?
N1 Li1 . 2.204(5) ?
N2 Li1 . 2.206(5) ?
Li1 O1 . 1.891(5) ?
O1 C28B . 1.445(5) ?
O1 C29A . 1.445(5) ?
O1 C28A . 1.449(5) ?
O1 C29B . 1.450(5) ?
C27A C28A . 1.535(6) ?
C27A H27A . 0.9800 ?
C27A H27B . 0.9800 ?
C27A H27C . 0.9800 ?
C28A H28A . 0.9900 ?
C28A H28B . 0.9900 ?
C29A C30A . 1.527(6) ?
C29A H29A . 0.9900 ?
C29A H29B . 0.9900 ?
C30A H30A . 0.9800 ?
C30A H30B . 0.9800 ?
C30A H30C . 0.9800 ?
C27B C28B . 1.528(7) ?
C27B H27D . 0.9800 ?
C27B H27E . 0.9800 ?
C27B H27F . 0.9800 ?
C28B H28C . 0.9900 ?
C28B H28D . 0.9900 ?
C29B C30B . 1.531(6) ?
C29B H29C . 0.9900 ?
C29B H29D . 0.9900 ?
C30B H30D . 0.9800 ?
C30B H30E . 0.9800 ?
C30B H30F . 0.9800 ?
C31 C32 . 1.433(16) ?
C31 H31A . 0.9800 ?
C31 H31B . 0.9800 ?
C31 H31C . 0.9800 ?
C32 C33 . 1.482(17) ?
C32 H32A . 0.9900 ?
C32 H32B . 0.9900 ?
C33 C34 . 1.496(17) ?
C33 H33A . 0.9900 ?
C33 H33B . 0.9900 ?
C34 C35 . 1.444(16) ?
C34 H34A . 0.9900 ?
C34 H34B . 0.9900 ?
C35 H35A . 0.9800 ?
C35 H35B . 0.9800 ?
C35 H35C . 0.9800 ?
